data_4101280
loop_
_publ_author_name
'Ishikawa, Hayato'
'Elliott, Gregory I'
'Velcicky, Juraj'
'Choi, Younggi'
'Boger, Dale L'

_publ_section_title
;
 Total synthesis of (-)- and ent-(+)-vindoline and related alkaloids.
;
_journal_issue 32
_journal_name_full 'Journal of the American Chemical Society'
_journal_page_first 10596
_journal_page_last 10612
_journal_paper_doi 10.1021/ja061256t
_journal_volume 128
_journal_year 2006
_chemical_formula_sum 'C21 H24 N2 O4'
_chemical_formula_weight 368.42
_chemical_name_systematic
; 
 ? 
;
_space_group_IT_number 4
_symmetry_cell_setting monoclinic
_symmetry_space_group_name_Hall 'P 2yb'
_symmetry_space_group_name_H-M 'P 1 21 1'
_atom_sites_solution_hydrogens geom
_atom_sites_solution_primary direct
_atom_sites_solution_secondary difmap
_audit_creation_method SHELXL-97
_cell_angle_alpha 90.00
_cell_angle_beta 98.36(3)
_cell_angle_gamma 90.00
_cell_formula_units_Z 2
_cell_length_a 8.8858(18)
_cell_length_b 6.9643(14)
_cell_length_c 15.401(3)
_cell_measurement_reflns_used 3097
_cell_measurement_temperature 296(2)
_cell_measurement_theta_max 27.8
_cell_measurement_theta_min 2.50
_cell_volume 942.9(3)
_computing_cell_refinement 'Bruker SAINT+'
_computing_data_collection 'Bruker SMART'
_computing_data_reduction 'Bruker SAINT+'
_computing_molecular_graphics 'Bruker SHELXTL'
_computing_publication_material 'Bruker SHELXTL'
_computing_structure_refinement 'SHELXL-97 (Sheldrick, 1997)'
_computing_structure_solution 'SHELXS-97 (Sheldrick, 1997)'
_diffrn_ambient_temperature 296(2)
_diffrn_measured_fraction_theta_full 0.997
_diffrn_measured_fraction_theta_max 0.997
_diffrn_measurement_device_type 'CCD area detector'
_diffrn_measurement_method 'phi and omega scans'
_diffrn_radiation_monochromator graphite
_diffrn_radiation_source 'normal-focus sealed tube'
_diffrn_radiation_type MoK\a
_diffrn_radiation_wavelength 0.71073
_diffrn_reflns_av_R_equivalents 0.0288
_diffrn_reflns_av_sigmaI/netI 0.0449
_diffrn_reflns_limit_h_max 10
_diffrn_reflns_limit_h_min -10
_diffrn_reflns_limit_k_max 8
_diffrn_reflns_limit_k_min -8
_diffrn_reflns_limit_l_max 16
_diffrn_reflns_limit_l_min -18
_diffrn_reflns_number 7004
_diffrn_reflns_theta_full 24.98
_diffrn_reflns_theta_max 24.98
_diffrn_reflns_theta_min 1.34
_diffrn_standards_decay_% <1
_exptl_absorpt_coefficient_mu 0.090
_exptl_absorpt_correction_T_max 0.9892
_exptl_absorpt_correction_T_min 0.9769
_exptl_absorpt_correction_type empirical
_exptl_absorpt_process_details 'SADABS (Sheldrick, 1999)'
_exptl_crystal_colour Colorless
_exptl_crystal_density_diffrn 1.298
_exptl_crystal_density_meas 0
_exptl_crystal_density_method 'not measured'
_exptl_crystal_description Parallelepiped
_exptl_crystal_F_000 392
_exptl_crystal_size_max 0.26
_exptl_crystal_size_mid 0.19
_exptl_crystal_size_min 0.12
_refine_diff_density_max 0.185
_refine_diff_density_min -0.144
_refine_diff_density_rms 0.034
_refine_ls_abs_structure_details 'Flack H D (1983), Acta Cryst. A39, 876-881'
_refine_ls_abs_structure_Flack -0.8(15)
_refine_ls_extinction_method none
_refine_ls_goodness_of_fit_ref 1.085
_refine_ls_hydrogen_treatment riding
_refine_ls_matrix_type full
_refine_ls_number_parameters 247
_refine_ls_number_reflns 3314
_refine_ls_number_restraints 1
_refine_ls_restrained_S_all 1.084
_refine_ls_R_factor_all 0.0630
_refine_ls_R_factor_gt 0.0510
_refine_ls_shift/su_max 0.062
_refine_ls_shift/su_mean 0.002
_refine_ls_structure_factor_coef Fsqd
_refine_ls_weighting_details 'calc w=1/[\s^2^(Fo^2^)+(0.0550P)^2^+0.0650P] where P=(Fo^2^+2Fc^2^)/3'
_refine_ls_weighting_scheme calc
_refine_ls_wR_factor_gt 0.1112
_refine_ls_wR_factor_ref 0.1165
_reflns_number_gt 2769
_reflns_number_total 3314
_reflns_threshold_expression >2sigma(I)
_cod_data_source_file ja061256trom20060221_080333.cif
_cod_data_source_block hi34
_cod_depositor_comments
;
The following automatic conversions were performed:
'_symmetry_cell_setting' value 'Monoclinic' changed to 'monoclinic'
according to '/home/saulius/struct/CIF-dictionaries/cif_core.dic'
dictionary named 'cif_core.dic' version 2.4.1 from
2010-06-29.

'_exptl_absorpt_correction_type' value 'Empirical' changed to
'empirical' according to
'/home/saulius/struct/CIF-dictionaries/cif_core.dic' dictionary named
'cif_core.dic' version 2.4.1 from 2010-06-29.

Automatic conversion script
Id: cif_fix_enum 1527 2010-12-29 10:47:43Z saulius 
;
_cod_original_sg_symbol_H-M P2(1)
_cod_database_code 4101280

loop_
_symmetry_equiv_pos_as_xyz
'x, y, z'
'-x, y+1/2, -z'

loop_
_atom_site_label
_atom_site_type_symbol
_atom_site_fract_x
_atom_site_fract_y
_atom_site_fract_z
_atom_site_U_iso_or_equiv
_atom_site_adp_type
_atom_site_occupancy
_atom_site_symmetry_multiplicity
_atom_site_calc_flag
_atom_site_refinement_flags
O1 O 0.3800(2) 0.6657(3) 0.32380(11) 0.0417(5) Uani 1 1 d .
O2 O 0.6439(3) 0.7697(5) 0.17444(16) 0.0955(11) Uani 1 1 d .
O3 O 0.6180(2) 0.8855(3) 0.30503(14) 0.0522(6) Uani 1 1 d .
O4 O -0.0697(3) 0.6056(4) 0.37383(15) 0.0751(9) Uani 1 1 d .
N1 N 0.3304(3) 0.5180(4) 0.09558(14) 0.0468(6) Uani 1 1 d .
N2 N 0.1709(3) 0.4925(3) 0.36884(14) 0.0388(5) Uani 1 1 d .
C1 C 0.0382(3) 0.2240(5) 0.16737(19) 0.0489(8) Uani 1 1 d .
H1A H -0.0189 0.2261 0.2134 0.059 Uiso 1 1 calc R
C2 C 0.0155(4) 0.0809(5) 0.1046(2) 0.0574(9) Uani 1 1 d .
H2A H -0.0565 -0.0144 0.1085 0.069 Uiso 1 1 calc R
C3 C 0.0999(4) 0.0797(5) 0.0359(2) 0.0568(9) Uani 1 1 d .
H3A H 0.0836 -0.0176 -0.0058 0.068 Uiso 1 1 calc R
C4 C 0.2080(3) 0.2189(5) 0.0274(2) 0.0512(8) Uani 1 1 d .
H4A H 0.2638 0.2161 -0.0192 0.061 Uiso 1 1 calc R
C5 C 0.2309(3) 0.3642(4) 0.09086(18) 0.0390(7) Uani 1 1 d .
C6 C 0.1472(3) 0.3648(4) 0.16105(18) 0.0389(7) Uani 1 1 d .
C7 C 0.1908(3) 0.5377(4) 0.21823(17) 0.0362(6) Uani 1 1 d .
C8 C 0.3169(3) 0.6354(4) 0.17228(16) 0.0369(6) Uani 1 1 d .
H8A H 0.2890 0.7678 0.1553 0.044 Uiso 1 1 calc R
C9 C 0.4562(3) 0.6304(4) 0.24864(18) 0.0412(7) Uani 1 1 d .
C10 C 0.5158(3) 0.4237(4) 0.2662(2) 0.0456(7) Uani 1 1 d .
H10A H 0.5239 0.3571 0.2118 0.055 Uiso 1 1 calc R
H10B H 0.6144 0.4235 0.3028 0.055 Uiso 1 1 calc R
C11 C 0.3935(3) 0.3311(4) 0.31431(18) 0.0388(7) Uani 1 1 d .
H11A H 0.3471 0.2211 0.2808 0.047 Uiso 1 1 calc R
C12 C 0.2804(3) 0.4958(4) 0.31095(16) 0.0356(6) Uani 1 1 d .
C13 C 0.0545(3) 0.6516(5) 0.24315(19) 0.0461(7) Uani 1 1 d .
H13A H 0.0740 0.7886 0.2426 0.055 Uiso 1 1 calc R
H13B H -0.0372 0.6241 0.2027 0.055 Uiso 1 1 calc R
C14 C 0.0392(3) 0.5830(5) 0.33563(19) 0.0477(7) Uani 1 1 d .
C15 C 0.2104(4) 0.4205(5) 0.45876(18) 0.0473(8) Uani 1 1 d .
H15A H 0.1182 0.3927 0.4832 0.057 Uiso 1 1 calc R
H15B H 0.2667 0.5181 0.4949 0.057 Uiso 1 1 calc R
C16 C 0.3074(3) 0.2373(5) 0.45954(19) 0.0481(8) Uani 1 1 d .
H16A H 0.3479 0.2092 0.5209 0.058 Uiso 1 1 calc R
C17 C 0.4430(3) 0.2741(5) 0.41093(18) 0.0481(8) Uani 1 1 d .
H17A H 0.5050 0.1591 0.4132 0.058 Uiso 1 1 calc R
H17B H 0.5051 0.3760 0.4405 0.058 Uiso 1 1 calc R
C18 C 0.3866(4) 0.5984(6) 0.0196(2) 0.0671(10) Uani 1 1 d .
H18A H 0.3735 0.5067 -0.0275 0.080 Uiso 1 1 calc R
H18B H 0.4926 0.6286 0.0344 0.080 Uiso 1 1 calc R
H18C H 0.3309 0.7132 0.0014 0.080 Uiso 1 1 calc R
C19 C 0.5809(3) 0.7713(5) 0.2380(2) 0.0474(8) Uani 1 1 d .
C20 C 0.7480(3) 1.0083(5) 0.2996(2) 0.0569(8) Uani 1 1 d .
H20A H 0.7529 1.1063 0.3438 0.068 Uiso 1 1 calc R
H20B H 0.7378 1.0670 0.2427 0.068 Uiso 1 1 calc R
H20C H 0.8394 0.9329 0.3089 0.068 Uiso 1 1 calc R
C21 C 0.2119(4) 0.0657(5) 0.4238(2) 0.0619(9) Uani 1 1 d .
H21A H 0.1385 0.0372 0.4620 0.074 Uiso 1 1 calc R
H21B H 0.2767 -0.0436 0.4206 0.074 Uiso 1 1 calc R
H21C H 0.1600 0.0952 0.3662 0.074 Uiso 1 1 calc R

loop_
_atom_site_aniso_label
_atom_site_aniso_U_11
_atom_site_aniso_U_22
_atom_site_aniso_U_33
_atom_site_aniso_U_23
_atom_site_aniso_U_13
_atom_site_aniso_U_12
O1 0.0447(11) 0.0453(12) 0.0372(11) -0.0034(9) 0.0133(9) -0.0033(9)
O2 0.0930(19) 0.147(3) 0.0546(15) -0.0267(16) 0.0383(15) -0.063(2)
O3 0.0496(12) 0.0563(14) 0.0543(13) -0.0074(11) 0.0196(10) -0.0121(11)
O4 0.0643(15) 0.102(2) 0.0677(16) 0.0203(15) 0.0384(13) 0.0341(16)
N1 0.0510(14) 0.0581(16) 0.0345(13) -0.0009(12) 0.0174(11) -0.0052(13)
N2 0.0417(12) 0.0433(14) 0.0335(12) 0.0021(11) 0.0126(10) 0.0041(12)
C1 0.0472(17) 0.059(2) 0.0378(16) 0.0121(15) -0.0016(14) -0.0077(16)
C2 0.063(2) 0.055(2) 0.0488(19) 0.0071(16) -0.0088(16) -0.0172(17)
C3 0.066(2) 0.0513(19) 0.0481(19) -0.0061(15) -0.0083(16) 0.0051(18)
C4 0.0472(18) 0.063(2) 0.0420(17) -0.0039(16) 0.0026(14) 0.0153(17)
C5 0.0353(15) 0.0445(17) 0.0360(15) 0.0029(13) 0.0016(12) 0.0091(14)
C6 0.0374(15) 0.0433(17) 0.0351(15) 0.0088(12) 0.0020(12) 0.0061(13)
C7 0.0344(14) 0.0372(16) 0.0383(15) 0.0048(13) 0.0094(12) 0.0043(12)
C8 0.0393(14) 0.0360(15) 0.0373(15) 0.0039(12) 0.0115(12) 0.0031(13)
C9 0.0397(15) 0.0495(18) 0.0364(15) -0.0021(13) 0.0123(12) -0.0025(14)
C10 0.0383(15) 0.059(2) 0.0404(16) -0.0008(15) 0.0075(13) 0.0086(14)
C11 0.0390(15) 0.0443(17) 0.0335(15) -0.0020(13) 0.0064(12) 0.0068(13)
C12 0.0375(14) 0.0390(15) 0.0315(14) -0.0007(13) 0.0089(11) -0.0032(13)
C13 0.0423(15) 0.0477(17) 0.0501(17) 0.0109(15) 0.0132(13) 0.0097(14)
C14 0.0479(17) 0.0492(18) 0.0502(18) 0.0041(15) 0.0216(15) 0.0099(15)
C15 0.0592(18) 0.0558(19) 0.0295(15) -0.0035(14) 0.0150(14) -0.0017(16)
C16 0.0618(19) 0.0527(19) 0.0298(15) 0.0076(13) 0.0067(14) 0.0057(17)
C17 0.0513(18) 0.056(2) 0.0364(16) -0.0006(14) 0.0022(14) 0.0073(16)
C18 0.067(2) 0.091(3) 0.0470(19) -0.0048(18) 0.0225(16) -0.022(2)
C19 0.0431(17) 0.061(2) 0.0384(17) 0.0047(15) 0.0082(14) -0.0018(16)
C20 0.0494(18) 0.0500(19) 0.075(2) -0.0038(18) 0.0225(16) -0.0048(16)
C21 0.078(2) 0.054(2) 0.059(2) 0.0055(17) 0.0259(18) -0.0011(19)

loop_
_atom_type_symbol
_atom_type_description
_atom_type_scat_dispersion_real
_atom_type_scat_dispersion_imag
_atom_type_scat_source
C C 0.0033 0.0016 'International Tables Vol C Tables 4.2.6.8 and 6.1.1.4'
H H 0.0000 0.0000 'International Tables Vol C Tables 4.2.6.8 and 6.1.1.4'
N N 0.0061 0.0033 'International Tables Vol C Tables 4.2.6.8 and 6.1.1.4'
O O 0.0106 0.0060 'International Tables Vol C Tables 4.2.6.8 and 6.1.1.4'

loop_
_geom_angle_atom_site_label_1
_geom_angle_atom_site_label_2
_geom_angle_atom_site_label_3
_geom_angle
C9 O1 C12 95.63(19)
C19 O3 C20 115.1(2)
C5 N1 C18 123.3(2)
C5 N1 C8 110.5(2)
C18 N1 C8 121.1(3)
C14 N2 C12 112.9(2)
C14 N2 C15 126.0(2)
C12 N2 C15 120.6(2)
C2 C1 C6 119.4(3)
C3 C2 C1 119.9(3)
C2 C3 C4 122.0(3)
C3 C4 C5 118.1(3)
N1 C5 C6 111.4(2)
N1 C5 C4 128.5(3)
C6 C5 C4 120.1(3)
C1 C6 C5 120.4(3)
C1 C6 C7 130.1(3)
C5 C6 C7 109.5(2)
C6 C7 C13 114.3(2)
C6 C7 C12 116.0(2)
C13 C7 C12 100.6(2)
C6 C7 C8 102.9(2)
C13 C7 C8 121.9(2)
C12 C7 C8 101.1(2)
N1 C8 C7 105.8(2)
N1 C8 C9 116.4(2)
C7 C8 C9 100.9(2)
O1 C9 C19 114.5(2)
O1 C9 C10 102.0(2)
C19 C9 C10 112.8(2)
O1 C9 C8 100.7(2)
C19 C9 C8 114.4(2)
C10 C9 C8 111.3(2)
C11 C10 C9 103.1(2)
C12 C11 C17 108.7(2)
C12 C11 C10 100.2(2)
C17 C11 C10 116.7(2)
N2 C12 O1 112.6(2)
N2 C12 C11 118.6(2)
O1 C12 C11 102.7(2)
N2 C12 C7 105.9(2)
O1 C12 C7 100.9(2)
C11 C12 C7 114.8(2)
C14 C13 C7 104.5(2)
O4 C14 N2 125.5(3)
O4 C14 C13 126.6(3)
N2 C14 C13 107.9(2)
N2 C15 C16 110.4(2)
C21 C16 C17 113.1(3)
C21 C16 C15 111.5(3)
C17 C16 C15 109.7(3)
C16 C17 C11 112.4(2)
O2 C19 O3 124.0(3)
O2 C19 C9 121.5(3)
O3 C19 C9 114.5(3)

loop_
_geom_bond_atom_site_label_1
_geom_bond_atom_site_label_2
_geom_bond_distance
O1 C9 1.445(3)
O1 C12 1.474(3)
O2 C19 1.195(3)
O3 C19 1.307(4)
O3 C20 1.449(4)
O4 C14 1.214(3)
N1 C5 1.384(4)
N1 C18 1.451(4)
N1 C8 1.456(3)
N2 C14 1.361(4)
N2 C12 1.413(3)
N2 C15 1.467(4)
C1 C2 1.383(5)
C1 C6 1.392(4)
C2 C3 1.382(4)
C3 C4 1.385(5)
C4 C5 1.401(4)
C5 C6 1.398(4)
C6 C7 1.509(4)
C7 C13 1.542(4)
C7 C12 1.558(4)
C7 C8 1.565(3)
C8 C9 1.579(4)
C9 C19 1.507(4)
C9 C10 1.544(4)
C10 C11 1.543(4)
C11 C12 1.522(4)
C11 C17 1.541(4)
C13 C14 1.527(4)
C15 C16 1.539(4)
C16 C21 1.522(4)
C16 C17 1.530(4)

loop_
_geom_torsion_atom_site_label_1
_geom_torsion_atom_site_label_2
_geom_torsion_atom_site_label_3
_geom_torsion_atom_site_label_4
_geom_torsion
C6 C1 C2 C3 -0.5(5)
C1 C2 C3 C4 -0.1(5)
C2 C3 C4 C5 0.0(4)
C18 N1 C5 C6 -155.3(3)
C8 N1 C5 C6 -0.4(3)
C18 N1 C5 C4 24.8(4)
C8 N1 C5 C4 179.7(3)
C3 C4 C5 N1 -179.3(3)
C3 C4 C5 C6 0.8(4)
C2 C1 C6 C5 1.3(4)
C2 C1 C6 C7 177.9(3)
N1 C5 C6 C1 178.6(2)
C4 C5 C6 C1 -1.5(4)
N1 C5 C6 C7 1.4(3)
C4 C5 C6 C7 -178.7(2)
C1 C6 C7 C13 -44.2(4)
C5 C6 C7 C13 132.6(2)
C1 C6 C7 C12 72.1(4)
C5 C6 C7 C12 -111.0(2)
C1 C6 C7 C8 -178.5(3)
C5 C6 C7 C8 -1.6(3)
C5 N1 C8 C7 -0.7(3)
C18 N1 C8 C7 154.8(3)
C5 N1 C8 C9 110.4(3)
C18 N1 C8 C9 -94.1(3)
C6 C7 C8 N1 1.4(2)
C13 C7 C8 N1 -128.4(3)
C12 C7 C8 N1 121.6(2)
C6 C7 C8 C9 -120.2(2)
C13 C7 C8 C9 110.0(3)
C12 C7 C8 C9 0.0(2)
C12 O1 C9 C19 -176.9(2)
C12 O1 C9 C10 -54.8(2)
C12 O1 C9 C8 59.9(2)
N1 C8 C9 O1 -150.6(2)
C7 C8 C9 O1 -36.8(2)
N1 C8 C9 C19 86.1(3)
C7 C8 C9 C19 -160.1(2)
N1 C8 C9 C10 -43.2(3)
C7 C8 C9 C10 70.7(3)
O1 C9 C10 C11 32.3(3)
C19 C9 C10 C11 155.6(2)
C8 C9 C10 C11 -74.3(3)
C9 C10 C11 C12 3.4(3)
C9 C10 C11 C17 -113.7(3)
C14 N2 C12 O1 89.7(3)
C15 N2 C12 O1 -82.4(3)
C14 N2 C12 C11 -150.4(3)
C15 N2 C12 C11 37.4(3)
C14 N2 C12 C7 -19.7(3)
C15 N2 C12 C7 168.2(2)
C9 O1 C12 N2 -172.8(2)
C9 O1 C12 C11 58.5(2)
C9 O1 C12 C7 -60.3(2)
C17 C11 C12 N2 -39.5(3)
C10 C11 C12 N2 -162.4(2)
C17 C11 C12 O1 85.3(3)
C10 C11 C12 O1 -37.5(2)
C17 C11 C12 C7 -166.1(2)
C10 C11 C12 C7 71.0(3)
C6 C7 C12 N2 -96.1(3)
C13 C7 C12 N2 27.7(3)
C8 C7 C12 N2 153.4(2)
C6 C7 C12 O1 146.4(2)
C13 C7 C12 O1 -89.8(2)
C8 C7 C12 O1 35.9(2)
C6 C7 C12 C11 36.7(3)
C13 C7 C12 C11 160.6(2)
C8 C7 C12 C11 -73.7(3)
C6 C7 C13 C14 99.2(3)
C12 C7 C13 C14 -25.8(3)
C8 C7 C13 C14 -136.1(3)
C12 N2 C14 O4 -177.2(3)
C15 N2 C14 O4 -5.5(5)
C12 N2 C14 C13 2.2(3)
C15 N2 C14 C13 173.9(3)
C7 C13 C14 O4 -164.4(3)
C7 C13 C14 N2 16.2(3)
C14 N2 C15 C16 146.4(3)
C12 N2 C15 C16 -42.5(4)
N2 C15 C16 C21 -73.7(3)
N2 C15 C16 C17 52.4(3)
C21 C16 C17 C11 64.8(3)
C15 C16 C17 C11 -60.4(3)
C12 C11 C17 C16 51.7(3)
C10 C11 C17 C16 164.0(2)
C20 O3 C19 O2 -2.6(5)
C20 O3 C19 C9 173.9(3)
O1 C9 C19 O2 -173.1(3)
C10 C9 C19 O2 70.9(4)
C8 C9 C19 O2 -57.6(4)
O1 C9 C19 O3 10.3(4)
C10 C9 C19 O3 -105.7(3)
C8 C9 C19 O3 125.7(3)

loop_
_cod_related_entry_id
_cod_related_entry_database
_cod_related_entry_code
1 ChemSpider 30660008
